data_2225885
loop_
_publ_author_name
'Han, You-Yue'
'Li, Yong-Hong'
'Zhao, Qiu-Rong'

_publ_section_title
;
 2-Hydroxy-<i>N</i>'-(2-hydroxy-3-methoxy-5-nitrobenzylidene)-3-methylbenzohydrazide
;
_journal_coeditor_code HG2671
_journal_issue 5
_journal_name_full 'Acta Crystallographica Section E'
_journal_page_first o1084
_journal_paper_doi 10.1107/S1600536810012912
_journal_volume 66
_journal_year 2010
_chemical_formula_iupac 'C16 H15 N3 O6'
_chemical_formula_moiety 'C16 H15 N3 O6'
_chemical_formula_sum 'C16 H15 N3 O6'
_chemical_formula_weight 345.31
_chemical_name_systematic
;
2-Hydroxy-<i>N</i>'-(2-hydroxy-3-methoxy-5-nitrobenzylidene)-
3-methylbenzohydrazide
;
_space_group_IT_number 14
_symmetry_cell_setting monoclinic
_symmetry_space_group_name_Hall '-P 2yn'
_symmetry_space_group_name_H-M 'P 1 21/n 1'
_atom_sites_solution_hydrogens geom
_atom_sites_solution_primary direct
_atom_sites_solution_secondary difmap
_audit_creation_method SHELXL97
_cell_angle_alpha 90.00
_cell_angle_beta 91.5650(10)
_cell_angle_gamma 90.00
_cell_formula_units_Z 4
_cell_length_a 7.4820(10)
_cell_length_b 17.1580(10)
_cell_length_c 12.2500(10)
_cell_measurement_reflns_used 6384
_cell_measurement_temperature 298(2)
_cell_measurement_theta_max 28.1
_cell_measurement_theta_min 2.4
_cell_volume 1572.0(3)
_computing_cell_refinement 'SAINT (Bruker, 2007)'
_computing_data_collection 'SMART (Bruker, 2007)'
_computing_data_reduction 'SAINT (Bruker, 2007)'
_computing_molecular_graphics 'SHELXTL (Sheldrick, 2008)'
_computing_publication_material 'SHELXTL (Sheldrick, 2008)'
_computing_structure_refinement 'SHELXTL (Sheldrick, 2008)'
_computing_structure_solution 'SHELXTL (Sheldrick, 2008)'
_diffrn_ambient_temperature 298(2)
_diffrn_measured_fraction_theta_full 0.944
_diffrn_measured_fraction_theta_max 0.944
_diffrn_measurement_device_type 'Bruker SMART CCD area-detector'
_diffrn_measurement_method \w
_diffrn_radiation_monochromator graphite
_diffrn_radiation_source 'fine-focus sealed tube'
_diffrn_radiation_type MoK\a
_diffrn_radiation_wavelength 0.71073
_diffrn_reflns_av_R_equivalents 0.0226
_diffrn_reflns_av_sigmaI/netI 0.0154
_diffrn_reflns_limit_h_max 8
_diffrn_reflns_limit_h_min -8
_diffrn_reflns_limit_k_max 19
_diffrn_reflns_limit_k_min -20
_diffrn_reflns_limit_l_max 13
_diffrn_reflns_limit_l_min -13
_diffrn_reflns_number 14545
_diffrn_reflns_theta_full 25.00
_diffrn_reflns_theta_max 25.00
_diffrn_reflns_theta_min 2.04
_diffrn_standards_number 0
_exptl_absorpt_coefficient_mu 0.114
_exptl_absorpt_correction_T_max 0.9943
_exptl_absorpt_correction_T_min 0.9887
_exptl_absorpt_correction_type multi-scan
_exptl_absorpt_process_details '(SADABS; Bruker, 2001)'
_exptl_crystal_colour colourless
_exptl_crystal_density_diffrn 1.459
_exptl_crystal_density_method 'not measured'
_exptl_crystal_description block
_exptl_crystal_F_000 720
_exptl_crystal_size_max 0.10
_exptl_crystal_size_mid 0.07
_exptl_crystal_size_min 0.05
_refine_diff_density_max 0.135
_refine_diff_density_min -0.267
_refine_ls_extinction_method none
_refine_ls_goodness_of_fit_ref 1.065
_refine_ls_hydrogen_treatment mixed
_refine_ls_matrix_type full
_refine_ls_number_parameters 233
_refine_ls_number_reflns 2612
_refine_ls_number_restraints 1
_refine_ls_restrained_S_all 1.064
_refine_ls_R_factor_all 0.0453
_refine_ls_R_factor_gt 0.0371
_refine_ls_shift/su_max 0.001
_refine_ls_shift/su_max_lt 0.001
_refine_ls_shift/su_mean 0.000
_refine_ls_structure_factor_coef Fsqd
_refine_ls_weighting_details 'calc w = 1/[\s^2^(Fo^2^)+(0.0597P)^2^+0.2485P] where P=(Fo^2^+2Fc^2^)/3'
_refine_ls_weighting_scheme calc
_refine_ls_wR_factor_gt 0.0987
_refine_ls_wR_factor_ref 0.1080
_reflns_number_gt 2165
_reflns_number_total 2612
_reflns_threshold_expression I>2\s(I)
_cod_data_source_file hg2671.cif
_cod_data_source_block I
_cod_original_sg_symbol_H-M 'P 21/n'
_cod_database_code 2225885
_cod_database_fobs_code 2225885

loop_
_symmetry_equiv_pos_as_xyz
'x, y, z'
'-x+1/2, y+1/2, -z+1/2'
'-x, -y, -z'
'x-1/2, -y-1/2, z-1/2'

loop_
_atom_site_type_symbol
_atom_site_label
_atom_site_fract_x
_atom_site_fract_y
_atom_site_fract_z
_atom_site_U_iso_or_equiv
_atom_site_adp_type
_atom_site_calc_flag
_atom_site_refinement_flags
_atom_site_occupancy
_atom_site_disorder_assembly
_atom_site_disorder_group
O O1 0.91330(15) 0.99426(5) 0.21838(9) 0.0529(3) Uani d . 1 . .
H H1 0.8639 1.0075 0.1607 0.079 Uiso calc R 1 . .
O O2 1.05158(16) 0.93423(6) 0.39521(9) 0.0569(3) Uani d . 1 . .
O O3 0.67111(17) 1.11702(6) 0.00680(9) 0.0596(3) Uani d . 1 . .
O O4 0.55183(17) 1.23435(6) -0.09508(10) 0.0633(3) Uani d . 1 . .
H H4 0.5986 1.2096 -0.0447 0.095 Uiso calc R 1 . .
O O5 1.0371(2) 0.63937(6) 0.14205(11) 0.0805(4) Uani d . 1 . .
O O6 1.13335(17) 0.65067(6) 0.30689(10) 0.0654(4) Uani d . 1 . .
N N1 1.06881(16) 0.67848(7) 0.22311(11) 0.0481(3) Uani d . 1 . .
N N2 0.78019(15) 0.97366(7) 0.02075(10) 0.0428(3) Uani d . 1 . .
N N3 0.70013(16) 1.00078(6) -0.07337(10) 0.0434(3) Uani d D 1 . .
C C1 0.91165(17) 0.87130(8) 0.12358(11) 0.0391(3) Uani d . 1 . .
C C2 0.94794(18) 0.91768(8) 0.21567(12) 0.0397(3) Uani d . 1 . .
C C3 1.02423(19) 0.88404(8) 0.31098(12) 0.0422(3) Uani d . 1 . .
C C4 1.06361(18) 0.80575(8) 0.31361(12) 0.0425(4) Uani d . 1 . .
H H4A 1.1130 0.7830 0.3764 0.051 Uiso calc R 1 . .
C C5 1.02806(18) 0.76137(8) 0.22055(12) 0.0406(3) Uani d . 1 . .
C C6 0.95409(18) 0.79211(8) 0.12723(12) 0.0423(3) Uani d . 1 . .
H H6 0.9321 0.7606 0.0665 0.051 Uiso calc R 1 . .
C C7 1.1154(3) 0.90321(10) 0.49667(14) 0.0671(5) Uani d . 1 . .
H H7A 1.0319 0.8654 0.5224 0.101 Uiso calc R 1 . .
H H7B 1.1281 0.9445 0.5491 0.101 Uiso calc R 1 . .
H H7C 1.2293 0.8788 0.4870 0.101 Uiso calc R 1 . .
C C8 0.8290(2) 0.90257(8) 0.02500(12) 0.0444(4) Uani d . 1 . .
H H8 0.8113 0.8706 -0.0357 0.053 Uiso calc R 1 . .
C C9 0.64676(18) 1.07636(8) -0.07544(12) 0.0398(3) Uani d . 1 . .
C C10 0.56400(18) 1.10707(8) -0.17680(12) 0.0393(3) Uani d . 1 . .
C C11 0.52198(18) 1.18678(8) -0.18113(12) 0.0433(4) Uani d . 1 . .
C C12 0.44698(19) 1.22062(9) -0.27568(13) 0.0486(4) Uani d . 1 . .
C C13 0.4115(2) 1.17278(10) -0.36333(14) 0.0566(4) Uani d . 1 . .
H H13 0.3604 1.1941 -0.4266 0.068 Uiso calc R 1 . .
C C14 0.4493(2) 1.09387(10) -0.36069(14) 0.0587(4) Uani d . 1 . .
H H14 0.4230 1.0629 -0.4214 0.070 Uiso calc R 1 . .
C C15 0.5255(2) 1.06140(9) -0.26864(13) 0.0493(4) Uani d . 1 . .
H H15 0.5519 1.0084 -0.2673 0.059 Uiso calc R 1 . .
C C16 0.4079(2) 1.30676(10) -0.27722(16) 0.0659(5) Uani d . 1 . .
H H16A 0.3563 1.3210 -0.3470 0.099 Uiso calc R 1 . .
H H16B 0.5169 1.3352 -0.2646 0.099 Uiso calc R 1 . .
H H16C 0.3255 1.3190 -0.2210 0.099 Uiso calc R 1 . .
H H3 0.686(3) 0.9691(10) -0.1318(12) 0.080 Uiso d D 1 . .

loop_
_atom_site_aniso_label
_atom_site_aniso_U_11
_atom_site_aniso_U_22
_atom_site_aniso_U_33
_atom_site_aniso_U_12
_atom_site_aniso_U_13
_atom_site_aniso_U_23
O1 0.0724(7) 0.0306(5) 0.0552(7) 0.0048(4) -0.0085(5) -0.0008(4)
O2 0.0815(8) 0.0413(6) 0.0468(7) 0.0050(5) -0.0152(5) -0.0065(5)
O3 0.0876(8) 0.0438(6) 0.0464(7) 0.0091(5) -0.0182(6) -0.0042(5)
O4 0.0868(8) 0.0393(6) 0.0628(8) 0.0129(5) -0.0201(6) -0.0052(5)
O5 0.1370(12) 0.0401(6) 0.0630(9) 0.0209(7) -0.0251(8) -0.0099(6)
O6 0.0919(9) 0.0429(6) 0.0603(8) 0.0125(6) -0.0219(6) 0.0094(5)
N1 0.0588(8) 0.0361(6) 0.0490(9) 0.0068(5) -0.0062(6) 0.0023(6)
N2 0.0485(7) 0.0384(6) 0.0413(8) 0.0007(5) -0.0027(5) 0.0079(5)
N3 0.0558(7) 0.0357(6) 0.0382(8) 0.0026(5) -0.0060(6) 0.0050(5)
C1 0.0416(7) 0.0353(7) 0.0401(9) -0.0001(5) -0.0008(6) 0.0039(6)
C2 0.0417(7) 0.0320(7) 0.0455(9) 0.0005(5) 0.0009(6) 0.0020(6)
C3 0.0455(8) 0.0390(7) 0.0417(9) -0.0014(6) -0.0026(6) -0.0032(6)
C4 0.0452(8) 0.0398(7) 0.0419(9) 0.0021(6) -0.0059(6) 0.0043(6)
C5 0.0443(7) 0.0320(7) 0.0453(9) 0.0034(6) -0.0022(6) 0.0025(6)
C6 0.0510(8) 0.0359(7) 0.0397(9) 0.0019(6) -0.0029(6) -0.0019(6)
C7 0.0994(14) 0.0544(10) 0.0465(11) 0.0060(9) -0.0192(9) -0.0069(8)
C8 0.0537(9) 0.0385(7) 0.0406(9) 0.0015(6) -0.0034(7) 0.0017(6)
C9 0.0436(8) 0.0359(7) 0.0396(9) -0.0017(6) -0.0019(6) 0.0019(6)
C10 0.0418(7) 0.0381(7) 0.0381(9) -0.0014(6) 0.0000(6) 0.0051(6)
C11 0.0434(7) 0.0409(7) 0.0454(9) 0.0004(6) -0.0010(6) 0.0033(7)
C12 0.0448(8) 0.0495(8) 0.0514(10) 0.0019(6) 0.0005(7) 0.0149(7)
C13 0.0556(9) 0.0691(11) 0.0449(10) 0.0022(8) -0.0037(7) 0.0193(8)
C14 0.0693(11) 0.0656(11) 0.0407(10) -0.0021(8) -0.0083(8) -0.0010(8)
C15 0.0588(9) 0.0442(8) 0.0447(10) 0.0004(7) -0.0039(7) 0.0010(7)
C16 0.0663(11) 0.0524(10) 0.0786(13) 0.0071(8) -0.0083(9) 0.0239(9)

loop_
_atom_type_symbol
_atom_type_description
_atom_type_scat_dispersion_real
_atom_type_scat_dispersion_imag
_atom_type_scat_source
C C 0.0033 0.0016 'International Tables Vol C Tables 4.2.6.8 and 6.1.1.4'
H H 0.0000 0.0000 'International Tables Vol C Tables 4.2.6.8 and 6.1.1.4'
N N 0.0061 0.0033 'International Tables Vol C Tables 4.2.6.8 and 6.1.1.4'
O O 0.0106 0.0060 'International Tables Vol C Tables 4.2.6.8 and 6.1.1.4'

loop_
_geom_angle_atom_site_label_1
_geom_angle_atom_site_label_2
_geom_angle_atom_site_label_3
_geom_angle_site_symmetry_1
_geom_angle_site_symmetry_3
_geom_angle
_geom_angle_publ_flag
C2 O1 H1 . . 109.5 ?
C3 O2 C7 . . 117.87(12) ?
C11 O4 H4 . . 109.5 ?
O5 N1 O6 . . 122.35(12) ?
O5 N1 C5 . . 119.05(12) ?
O6 N1 C5 . . 118.60(13) ?
C8 N2 N3 . . 118.63(13) ?
C9 N3 N2 . . 117.60(12) ?
C9 N3 H3 . . 122.2(13) ?
N2 N3 H3 . . 120.2(13) ?
C6 C1 C2 . . 119.23(13) ?
C6 C1 C8 . . 118.69(13) ?
C2 C1 C8 . . 122.08(12) ?
O1 C2 C1 . . 122.93(13) ?
O1 C2 C3 . . 117.09(13) ?
C1 C2 C3 . . 119.98(12) ?
O2 C3 C4 . . 125.10(14) ?
O2 C3 C2 . . 114.82(12) ?
C4 C3 C2 . . 120.07(13) ?
C3 C4 C5 . . 118.66(13) ?
C3 C4 H4A . . 120.7 ?
C5 C4 H4A . . 120.7 ?
C6 C5 C4 . . 122.69(12) ?
C6 C5 N1 . . 118.46(13) ?
C4 C5 N1 . . 118.84(13) ?
C5 C6 C1 . . 119.37(13) ?
C5 C6 H6 . . 120.3 ?
C1 C6 H6 . . 120.3 ?
O2 C7 H7A . . 109.5 ?
O2 C7 H7B . . 109.5 ?
H7A C7 H7B . . 109.5 ?
O2 C7 H7C . . 109.5 ?
H7A C7 H7C . . 109.5 ?
H7B C7 H7C . . 109.5 ?
N2 C8 C1 . . 120.36(14) ?
N2 C8 H8 . . 119.8 ?
C1 C8 H8 . . 119.8 ?
O3 C9 N3 . . 119.19(13) ?
O3 C9 C10 . . 122.42(12) ?
N3 C9 C10 . . 118.38(13) ?
C15 C10 C11 . . 118.41(13) ?
C15 C10 C9 . . 123.57(12) ?
C11 C10 C9 . . 118.02(13) ?
O4 C11 C12 . . 116.78(13) ?
O4 C11 C10 . . 121.90(13) ?
C12 C11 C10 . . 121.31(14) ?
C13 C12 C11 . . 117.67(14) ?
C13 C12 C16 . . 122.95(15) ?
C11 C12 C16 . . 119.39(15) ?
C12 C13 C14 . . 122.16(15) ?
C12 C13 H13 . . 118.9 ?
C14 C13 H13 . . 118.9 ?
C15 C14 C13 . . 119.88(16) ?
C15 C14 H14 . . 120.1 ?
C13 C14 H14 . . 120.1 ?
C14 C15 C10 . . 120.55(14) ?
C14 C15 H15 . . 119.7 ?
C10 C15 H15 . . 119.7 ?
C12 C16 H16A . . 109.5 ?
C12 C16 H16B . . 109.5 ?
H16A C16 H16B . . 109.5 ?
C12 C16 H16C . . 109.5 ?
H16A C16 H16C . . 109.5 ?
H16B C16 H16C . . 109.5 ?

loop_
_geom_bond_atom_site_label_1
_geom_bond_atom_site_label_2
_geom_bond_site_symmetry_2
_geom_bond_distance
_geom_bond_publ_flag
O1 C2 . 1.3399(16) ?
O1 H1 . 0.8200 ?
O2 C3 . 1.3553(17) ?
O2 C7 . 1.423(2) ?
O3 C9 . 1.2348(17) ?
O4 C11 . 1.3469(18) ?
O4 H4 . 0.8200 ?
O5 N1 . 1.2165(16) ?
O6 N1 . 1.2195(16) ?
N1 C5 . 1.4547(18) ?
N2 C8 . 1.2739(18) ?
N2 N3 . 1.3664(17) ?
N3 C9 . 1.3569(18) ?
N3 H3 . 0.903(9) ?
C1 C6 . 1.3958(18) ?
C1 C2 . 1.401(2) ?
C1 C8 . 1.445(2) ?
C2 C3 . 1.409(2) ?
C3 C4 . 1.3754(19) ?
C4 C5 . 1.391(2) ?
C4 H4A . 0.9300 ?
C5 C6 . 1.363(2) ?
C6 H6 . 0.9300 ?
C7 H7A . 0.9600 ?
C7 H7B . 0.9600 ?
C7 H7C . 0.9600 ?
C8 H8 . 0.9300 ?
C9 C10 . 1.470(2) ?
C10 C15 . 1.395(2) ?
C10 C11 . 1.4040(19) ?
C11 C12 . 1.399(2) ?
C12 C13 . 1.372(2) ?
C12 C16 . 1.507(2) ?
C13 C14 . 1.383(2) ?
C13 H13 . 0.9300 ?
C14 C15 . 1.368(2) ?
C14 H14 . 0.9300 ?
C15 H15 . 0.9300 ?
C16 H16A . 0.9600 ?
C16 H16B . 0.9600 ?
C16 H16C . 0.9600 ?

loop_
_geom_hbond_atom_site_label_D
_geom_hbond_atom_site_label_H
_geom_hbond_atom_site_label_A
_geom_hbond_site_symmetry_A
_geom_hbond_distance_DH
_geom_hbond_distance_HA
_geom_hbond_distance_DA
_geom_hbond_angle_DHA
N3 H3 O6 4_575 0.903(9) 2.219(13) 3.0190(17) 147.3(17)
O4 H4 O3 . 0.82 1.79 2.5192(15) 147.7
O1 H1 N2 . 0.82 1.90 2.6166(17) 145.3

loop_
_cod_related_entry_id
_cod_related_entry_database
_cod_related_entry_code
1 ChemSpider 24744852
